data_4343172
loop_
_publ_author_name
'Sietzen, Malte'
'Wadepohl, Hubert'
'Ballmann, Joachim'

_publ_section_title
;
 Synthesis and reactivity of cyclometalated triamidophosphine complexes of
 niobium and tantalum.
;
_journal_issue 8
_journal_name_full 'Inorganic chemistry'
_journal_page_first 4094
_journal_page_last 4103
_journal_paper_doi 10.1021/acs.inorgchem.5b00333
_journal_volume 54
_journal_year 2015
_chemical_formula_moiety 'C48 H52 N3 P2 Ta'
_chemical_formula_sum 'C62 H68 N3 P2 Ta'
_chemical_formula_weight 1098.08
_chemical_properties_physical 'air-sensitive, moisture-sensitive'
_space_group_crystal_system triclinic
_space_group_IT_number 2
_space_group_name_Hall '-P 1'
_space_group_name_H-M_alt 'P -1'
_symmetry_cell_setting triclinic
_symmetry_Int_Tables_number 2
_symmetry_space_group_name_Hall '-P 1'
_symmetry_space_group_name_H-M 'P -1'
_atom_sites_solution_hydrogens geom
_atom_sites_solution_primary iterative
_atom_sites_solution_secondary difmap
_audit_block_code ba_ms23
_audit_creation_date
;
'Wed Nov 26 11:01:35 2014'
;
_audit_creation_method
;
Olex2 1.2
(compiled 2014.11.25 svn.r3098 for OlexSys, GUI svn.r4951)
;
_audit_update_record '26.11.2014 11:18:46 CET UTC+01:00  encif 1.29'
_cell_angle_alpha 72.9853(17)
_cell_angle_beta 88.354(2)
_cell_angle_gamma 69.0792(18)
_cell_formula_units_Z 2
_cell_length_a 11.5569(3)
_cell_length_b 14.4348(2)
_cell_length_c 17.0151(4)
_cell_measurement_reflns_used 51957
_cell_measurement_temperature 120(1)
_cell_measurement_theta_max 30.8150
_cell_measurement_theta_min 3.7370
_cell_volume 2526.17(10)
_computing_cell_refinement
;
CrysAlisPro, Agilent Technologies,
Version 1.171.37.35 (release 13-08-2014 CrysAlis171 .NET)
(compiled Aug 13 2014,18:06:01)
;
_computing_data_collection
;
CrysAlisPro, Agilent Technologies,
Version 1.171.37.35 (release 13-08-2014 CrysAlis171 .NET)
(compiled Aug 13 2014,18:06:01)
;
_computing_data_reduction
;
CrysAlisPro, Agilent Technologies,
Version 1.171.37.35 (release 13-08-2014 CrysAlis171 .NET)
(compiled Aug 13 2014,18:06:01)
;
_computing_molecular_graphics 'Olex2 (Dolomanov et al., 2009)'
_computing_publication_material 'encif (Wadepohl, 2009-14); encifer 1.5 (CCDC, 2014)'
_computing_structure_refinement 'ShelXL (Sheldrick, 2008)'
_computing_structure_solution 'SUPERFLIP (Palatinus, 2007-2009)'
_diffrn_ambient_environment 'perfluoro polyether oil / N~2~'
_diffrn_ambient_temperature 120(1)
_diffrn_detector 'CCD plate'
_diffrn_detector_area_resol_mean 7.9621
_diffrn_detector_type Eos
_diffrn_measured_fraction_theta_full 0.998
_diffrn_measured_fraction_theta_max 0.930
_diffrn_measurement_details
;
  1 omega  -30.00   15.00   0.5000    5.0000
omega____ theta____ kappa____ phi______ frames
    -       26.8662  -38.0000   30.0000 90

  2 omega   38.00   65.00   0.5000    5.0000
omega____ theta____ kappa____ phi______ frames
    -       26.8662   57.0000  120.0000 54

  3 omega  -44.00   59.00   0.5000    5.0000
omega____ theta____ kappa____ phi______ frames
    -       26.8662  -80.0000 -115.2592 206

  4 omega    8.00   74.00   0.5000    5.0000
omega____ theta____ kappa____ phi______ frames
    -       26.8662   77.0000  150.0000 132

  5 omega   -4.00   22.00   0.5000    5.0000
omega____ theta____ kappa____ phi______ frames
    -       26.8662   80.0000   -7.3301 52

  6 omega  -24.00   59.00   0.5000    5.0000
omega____ theta____ kappa____ phi______ frames
    -       26.8662  -80.0000   55.0587 166

  7 omega   -6.00   61.00   0.5000    5.0000
omega____ theta____ kappa____ phi______ frames
    -       26.8662   19.0000  -90.0000 134

  8 omega   67.00   96.00   0.5000    5.0000
omega____ theta____ kappa____ phi______ frames
    -       26.8662   77.0000   60.0000 58

  9 omega   18.00   45.00   0.5000    5.0000
omega____ theta____ kappa____ phi______ frames
    -       26.8662   57.0000  -30.0000 54

 10 omega    1.00   70.00   0.5000    5.0000
omega____ theta____ kappa____ phi______ frames
    -       26.8662   38.0000   30.0000 138

 11 omega  -42.00   57.00   0.5000    5.0000
omega____ theta____ kappa____ phi______ frames
    -       26.8662  -77.0000  -30.0000 198

 12 omega   -2.00   96.00   0.5000    5.0000
omega____ theta____ kappa____ phi______ frames
    -       26.8662   77.0000 -120.0000 196

 13 omega    6.00   64.00   0.5000    5.0000
omega____ theta____ kappa____ phi______ frames
    -       26.8662   57.0000   60.0000 116

 14 omega   -2.00   53.00   0.5000    5.0000
omega____ theta____ kappa____ phi______ frames
    -       26.8662   77.0000   90.0000 110

 15 omega   62.00   88.00   0.5000    5.0000
omega____ theta____ kappa____ phi______ frames
    -       26.8662   57.0000  -60.0000 52

 16 omega  -42.00  -14.00   0.5000    5.0000
omega____ theta____ kappa____ phi______ frames
    -       28.0000  -78.0000  -51.4972 56

 17 omega  -35.00   59.00   0.5000    5.0000
omega____ theta____ kappa____ phi______ frames
    -       28.0000  -78.0000  119.4231 188

 18 omega   33.00   59.00   0.5000    5.0000
omega____ theta____ kappa____ phi______ frames
    -       28.0000  -78.0000  -51.4972 52

 19 omega  -40.00   60.00   0.5000    5.0000
omega____ theta____ kappa____ phi______ frames
    -       28.0000  -80.0000 -168.7403 200

 20 omega    6.00   96.00   0.5000    5.0000
omega____ theta____ kappa____ phi______ frames
    -       26.8662   57.0000  -90.0000 180

 21 omega   -3.00   74.00   0.5000    5.0000
omega____ theta____ kappa____ phi______ frames
    -       26.8662   77.0000 -180.0000 154

 22 omega    6.00   96.00   0.5000    5.0000
omega____ theta____ kappa____ phi______ frames
    -       26.8662   57.0000   60.0000 180

 23 omega  -42.00   48.00   0.5000    5.0000
omega____ theta____ kappa____ phi______ frames
    -       26.8662  -57.0000  120.0000 180

 24 omega  -44.00   59.00   0.5000    5.0000
omega____ theta____ kappa____ phi______ frames
    -       26.8662  -80.0000   55.0587 206

 25 omega  -42.00   48.00   0.5000    5.0000
omega____ theta____ kappa____ phi______ frames
    -       26.8662  -57.0000  -60.0000 180

 26 omega   -3.00   97.00   0.5000    5.0000
omega____ theta____ kappa____ phi______ frames
    -       26.8662   77.0000  -60.0000 200

 27 omega    6.00   96.00   0.5000    5.0000
omega____ theta____ kappa____ phi______ frames
    -       26.8662   57.0000   90.0000 180

 28 omega    1.00   99.00   0.5000    5.0000
omega____ theta____ kappa____ phi______ frames
    -       26.8662   38.0000  -90.0000 196

 29 omega   -3.00   97.00   0.5000    5.0000
omega____ theta____ kappa____ phi______ frames
    -       26.8662   77.0000  150.0000 200

 30 omega   -3.00   97.00   0.5000    5.0000
omega____ theta____ kappa____ phi______ frames
    -       26.8662   77.0000   30.0000 200

 31 omega  -43.00   57.00   0.5000    5.0000
omega____ theta____ kappa____ phi______ frames
    -       26.8662  -77.0000  -30.0000 200

 32 omega  -43.00   60.00   0.5000    5.0000
omega____ theta____ kappa____ phi______ frames
    -       28.0000  -80.0000 -168.7403 206

 33 omega  -42.00   59.00   0.5000    5.0000
omega____ theta____ kappa____ phi______ frames
    -       28.0000  -78.0000  119.4231 202

;
_diffrn_measurement_device 'four-circle diffractometer'
_diffrn_measurement_device_type 'Agilent SuperNova, Dual, Cu at zero, Eos'
_diffrn_measurement_method '\w scans'
_diffrn_measurement_specimen_support 'polyimid foil'
_diffrn_orient_matrix_UB_11 -0.0035751000
_diffrn_orient_matrix_UB_12 -0.0172081000
_diffrn_orient_matrix_UB_13 0.0432297000
_diffrn_orient_matrix_UB_21 0.0282637000
_diffrn_orient_matrix_UB_22 -0.0524164000
_diffrn_orient_matrix_UB_23 -0.0000607000
_diffrn_orient_matrix_UB_31 0.0594723000
_diffrn_orient_matrix_UB_32 0.0015525000
_diffrn_orient_matrix_UB_33 0.0067430000
_diffrn_radiation_monochromator mirror
_diffrn_radiation_probe x-ray
_diffrn_radiation_type 'Mo K\a'
_diffrn_radiation_wavelength 0.71073
_diffrn_reflns_av_R_equivalents 0.0631
_diffrn_reflns_av_unetI/netI 0.0371
_diffrn_reflns_laue_measured_fraction_full 0.998
_diffrn_reflns_laue_measured_fraction_max 0.930
_diffrn_reflns_limit_h_max 17
_diffrn_reflns_limit_h_min -17
_diffrn_reflns_limit_k_max 21
_diffrn_reflns_limit_k_min -21
_diffrn_reflns_limit_l_max 25
_diffrn_reflns_limit_l_min -25
_diffrn_reflns_number 156680
_diffrn_reflns_point_group_measured_fraction_full 0.998
_diffrn_reflns_point_group_measured_fraction_max 0.930
_diffrn_reflns_theta_full 25.242
_diffrn_reflns_theta_max 32.861
_diffrn_reflns_theta_min 3.273
_diffrn_source 'microfocus X-Ray tube'
_exptl_absorpt_coefficient_mu 2.283
_exptl_absorpt_correction_T_max 0.812
_exptl_absorpt_correction_T_min 0.626
_exptl_absorpt_correction_type gaussian
_exptl_absorpt_process_details
;
CrysAlisPro, Agilent Technologies,
Version 1.171.37.35 (release 13-08-2014 CrysAlis171 .NET)
(compiled Aug 13 2014,18:06:01)
Numerical absorption correction based on gaussian integration over
            a multifaceted crystal model
Empirical absorption correction using spherical harmonics,
 implemented in SCALE3 ABSPACK scaling algorithm.
;
_exptl_crystal_colour yellow
_exptl_crystal_density_diffrn 1.444
_exptl_crystal_description block
_exptl_crystal_F_000 1128
_exptl_crystal_size_max 0.287
_exptl_crystal_size_mid 0.237
_exptl_crystal_size_min 0.117
_refine_diff_density_max 1.299
_refine_diff_density_min -0.862
_refine_diff_density_rms 0.115
_refine_ls_extinction_method none
_refine_ls_goodness_of_fit_ref 1.075
_refine_ls_hydrogen_treatment constr
_refine_ls_matrix_type full
_refine_ls_number_parameters 496
_refine_ls_number_reflns 17503
_refine_ls_number_restraints 0
_refine_ls_restrained_S_all 1.075
_refine_ls_R_factor_all 0.0413
_refine_ls_R_factor_gt 0.0331
_refine_ls_shift/su_max 0.004
_refine_ls_shift/su_mean 0.000
_refine_ls_structure_factor_coef Fsqd
_refine_ls_weighting_details 'w=1/[\s^2^(Fo^2^)+(0.0416P)^2^+1.4338P] where P=(Fo^2^+2Fc^2^)/3'
_refine_ls_weighting_scheme calc
_refine_ls_wR_factor_gt 0.0815
_refine_ls_wR_factor_ref 0.0846
_reflns_Friedel_coverage 0.000
_reflns_number_gt 15315
_reflns_number_total 17503
_reflns_threshold_expression 'I > 2\s(I)'
_cod_data_source_file ic5b00333_si_001.cif
_cod_data_source_block ba_ms23_sq
_cod_database_code 4343172
_audit_block_refno 2274
_audit_block_usercomment 'MS374B, block, yellow'
_shelx_space_group_comment
;
The symmetry employed for this shelxl refinement is uniquely defined
by the following loop, which should always be used as a source of
symmetry information in preference to the above space-group names.
They are only intended as comments.
;
_shelx_estimated_absorpt_t_max 0.804
_shelx_estimated_absorpt_t_min 0.804
_shelxl_version_number 2014/6
_olex2_refinement_description
;
1. Fixed Uiso
 At 1.2 times of:
  All C(H) groups, All C(H,H) groups
 At 1.5 times of:
  All C(H,H,H) groups
2.a Ternary CH refined with riding coordinates:
 C7(H7), C22(H22)
2.b Secondary CH2 refined with riding coordinates:
 C37(H37A,H37B)
2.c Aromatic/amide H refined with riding coordinates:
 C3(H3), C4(H4), C5(H5), C6(H6), C9(H9), C11(H11), C13(H13), C18(H18),
 C19(H19), C20(H20), C21(H21), C24(H24), C26(H26), C28(H28), C33(H33), C34(H34),
  C35(H35), C36(H36), C39(H39), C41(H41), C43(H43)
2.d Idealised Me refined as rotating group:
 C14(H14A,H14B,H14C), C15(H15A,H15B,H15C), C29(H29A,H29B,H29C), C30(H30A,H30B,
 H30C), C44(H44A,H44B,H44C), C45(H45A,H45B,H45C), C46(H46A,H46B,H46C), C47(H47A,
 H47B,H47C), C48(H48A,H48B,H48C)
;
_olex2_submission_special_instructions 'No special instructions were received'
_cell_oxdiff_length_a 11.5569(3)
_cell_oxdiff_length_b 14.4348(2)
_cell_oxdiff_length_c 17.0151(4)
_cell_oxdiff_angle_alpha 72.9853(17)
_cell_oxdiff_angle_beta 88.354(2)
_cell_oxdiff_angle_gamma 69.0792(18)
_cell_oxdiff_volume 2526.17(9)
_cell_oxdiff_measurement_reflns_used 51957
_reflns_odcompleteness_completeness 99.81
_reflns_odcompleteness_theta 26.32
_reflns_odcompleteness_iscentric 1
_platon_squeeze_void_probe_radius 1.20

loop_
_symmetry_equiv_pos_as_xyz
'x, y, z'
'-x, -y, -z'

loop_
_atom_site_label
_atom_site_type_symbol
_atom_site_fract_x
_atom_site_fract_y
_atom_site_fract_z
_atom_site_U_iso_or_equiv
_atom_site_adp_type
_atom_site_occupancy
_atom_site_site_symmetry_order
_atom_site_calc_flag
_atom_site_refinement_flags_posn
Ta Ta 0.79981(2) 0.96451(2) 0.32055(2) 0.02210(3) Uani 1 1 d .
P1 P 0.86089(6) 1.07817(5) 0.19970(4) 0.02559(12) Uani 1 1 d .
P2 P 0.80033(6) 0.87497(5) 0.48309(4) 0.02754(13) Uani 1 1 d .
N1 N 0.6852(2) 0.90767(17) 0.27819(14) 0.0297(4) Uani 1 1 d .
N2 N 0.66856(19) 1.09744(16) 0.31927(13) 0.0252(4) Uani 1 1 d .
N3 N 0.99185(18) 0.88414(15) 0.34033(13) 0.0249(4) Uani 1 1 d .
C1 C 0.7433(2) 1.1069(2) 0.11861(16) 0.0305(5) Uani 1 1 d .
C2 C 0.6896(2) 1.0304(2) 0.13616(16) 0.0308(5) Uani 1 1 d .
C3 C 0.5854(3) 1.0472(3) 0.08663(18) 0.0398(7) Uani 1 1 d .
H3 H 0.5480 0.9964 0.0971 0.048 Uiso 1 1 calc R
C4 C 0.5369(3) 1.1392(3) 0.0216(2) 0.0470(8) Uani 1 1 d .
H4 H 0.4648 1.1515 -0.0113 0.056 Uiso 1 1 calc R
C5 C 0.5918(3) 1.2125(3) 0.0043(2) 0.0489(8) Uani 1 1 d .
H5 H 0.5586 1.2737 -0.0412 0.059 Uiso 1 1 calc R
C6 C 0.6952(3) 1.1977(3) 0.05274(18) 0.0411(7) Uani 1 1 d .
H6 H 0.7326 1.2486 0.0412 0.049 Uiso 1 1 calc R
C7 C 0.7508(2) 0.9339(2) 0.20817(16) 0.0283(5) Uani 1 1 d .
H7 H 0.8140 0.8739 0.1942 0.034 Uiso 1 1 calc R
C8 C 0.6212(2) 0.8399(2) 0.29647(18) 0.0308(5) Uani 1 1 d .
C9 C 0.5607(2) 0.8302(2) 0.36999(19) 0.0355(6) Uani 1 1 d .
H9 H 0.5606 0.8732 0.4030 0.043 Uiso 1 1 calc R
C10 C 0.5012(3) 0.7590(2) 0.3955(2) 0.0396(6) Uani 1 1 d .
C11 C 0.5014(3) 0.6981(2) 0.3459(2) 0.0423(7) Uani 1 1 d .
H11 H 0.4611 0.6494 0.3627 0.051 Uiso 1 1 calc R
C12 C 0.5579(3) 0.7058(2) 0.2730(2) 0.0419(7) Uani 1 1 d .
C13 C 0.6177(3) 0.7785(2) 0.24770(19) 0.0363(6) Uani 1 1 d .
H13 H 0.6558 0.7854 0.1971 0.044 Uiso 1 1 calc R
C14 C 0.4416(3) 0.7497(3) 0.4757(2) 0.0553(9) Uani 1 1 d .
H14A H 0.4903 0.7616 0.5153 0.083 Uiso 1 1 calc GR
H14B H 0.4386 0.6799 0.4976 0.083 Uiso 1 1 calc GR
H14C H 0.3569 0.8017 0.4663 0.083 Uiso 1 1 calc GR
C15 C 0.5594(4) 0.6371(3) 0.2208(2) 0.0594(10) Uani 1 1 d .
H15A H 0.5850 0.5646 0.2558 0.089 Uiso 1 1 calc GR
H15B H 0.6182 0.6429 0.1787 0.089 Uiso 1 1 calc GR
H15C H 0.4760 0.6590 0.1940 0.089 Uiso 1 1 calc GR
C16 C 0.8525(2) 1.19456(19) 0.22302(16) 0.0286(5) Uani 1 1 d .
C17 C 0.8123(2) 1.19622(18) 0.30191(16) 0.0288(5) Uani 1 1 d .
C18 C 0.8155(3) 1.2783(2) 0.32973(19) 0.0367(6) Uani 1 1 d .
H18 H 0.7892 1.2820 0.3825 0.044 Uiso 1 1 calc R
C19 C 0.8568(3) 1.3538(2) 0.2806(2) 0.0475(8) Uani 1 1 d .
H19 H 0.8588 1.4083 0.3005 0.057 Uiso 1 1 calc R
C20 C 0.8955(3) 1.3513(2) 0.2027(2) 0.0482(8) Uani 1 1 d .
H20 H 0.9230 1.4037 0.1696 0.058 Uiso 1 1 calc R
C21 C 0.8933(3) 1.2718(2) 0.1743(2) 0.0384(6) Uani 1 1 d .
H21 H 0.9196 1.2693 0.1213 0.046 Uiso 1 1 calc R
C22 C 0.7712(2) 1.11218(19) 0.35463(15) 0.0274(5) Uani 1 1 d .
H22 H 0.7715 1.1049 0.4149 0.033 Uiso 1 1 calc R
C23 C 0.5474(2) 1.1708(2) 0.29668(16) 0.0283(5) Uani 1 1 d .
C24 C 0.5097(3) 1.2657(2) 0.3134(2) 0.0381(6) Uani 1 1 d .
H24 H 0.5681 1.2831 0.3386 0.046 Uiso 1 1 calc R
C25 C 0.3862(3) 1.3357(2) 0.2934(2) 0.0480(8) Uani 1 1 d .
C26 C 0.3021(3) 1.3094(3) 0.2567(2) 0.0471(8) Uani 1 1 d .
H26 H 0.2183 1.3563 0.2436 0.056 Uiso 1 1 calc R
C27 C 0.3379(3) 1.2162(2) 0.2387(2) 0.0401(6) Uani 1 1 d .
C28 C 0.4602(2) 1.1466(2) 0.25909(17) 0.0318(5) Uani 1 1 d .
H28 H 0.4848 1.0821 0.2474 0.038 Uiso 1 1 calc R
C29 C 0.3497(4) 1.4389(3) 0.3112(4) 0.0813(15) Uani 1 1 d .
H29A H 0.3739 1.4265 0.3691 0.122 Uiso 1 1 calc GR
H29B H 0.2595 1.4754 0.3002 0.122 Uiso 1 1 calc GR
H29C H 0.3919 1.4814 0.2756 0.122 Uiso 1 1 calc GR
C30 C 0.2446(3) 1.1898(3) 0.1982(3) 0.0612(10) Uani 1 1 d .
H30A H 0.1894 1.1697 0.2390 0.092 Uiso 1 1 calc GR
H30B H 0.2883 1.1319 0.1765 0.092 Uiso 1 1 calc GR
H30C H 0.1953 1.2506 0.1530 0.092 Uiso 1 1 calc GR
C31 C 1.0175(2) 1.0233(2) 0.17023(16) 0.0289(5) Uani 1 1 d .
C32 C 1.1114(2) 0.9614(2) 0.23517(17) 0.0290(5) Uani 1 1 d .
C33 C 1.2333(3) 0.9215(2) 0.2153(2) 0.0381(6) Uani 1 1 d .
H33 H 1.2978 0.8807 0.2582 0.046 Uiso 1 1 calc R
C34 C 1.2624(3) 0.9405(3) 0.1337(2) 0.0456(7) Uani 1 1 d .
H34 H 1.3462 0.9133 0.1213 0.055 Uiso 1 1 calc R
C35 C 1.1701(3) 0.9983(3) 0.0711(2) 0.0477(8) Uani 1 1 d .
H35 H 1.1900 1.0099 0.0153 0.057 Uiso 1 1 calc R
C36 C 1.0465(3) 1.0404(3) 0.08904(18) 0.0393(6) Uani 1 1 d .
H36 H 0.9828 1.0806 0.0455 0.047 Uiso 1 1 calc R
C37 C 1.0814(2) 0.93779(19) 0.32477(16) 0.0275(5) Uani 1 1 d .
H37A H 1.1589 0.8935 0.3608 0.033 Uiso 1 1 calc R
H37B H 1.0462 1.0036 0.3390 0.033 Uiso 1 1 calc R
C38 C 1.0392(2) 0.77430(18) 0.36887(16) 0.0262(5) Uani 1 1 d .
C39 C 0.9753(2) 0.7210(2) 0.34252(18) 0.0317(5) Uani 1 1 d .
H39 H 0.9067 0.7595 0.3021 0.038 Uiso 1 1 calc R
C40 C 1.0093(3) 0.6135(2) 0.3737(2) 0.0385(6) Uani 1 1 d .
C41 C 1.1106(3) 0.5574(2) 0.4322(2) 0.0406(7) Uani 1 1 d .
H41 H 1.1332 0.4843 0.4550 0.049 Uiso 1 1 calc R
C42 C 1.1791(2) 0.6065(2) 0.4578(2) 0.0357(6) Uani 1 1 d .
C43 C 1.1428(2) 0.7146(2) 0.42628(18) 0.0312(5) Uani 1 1 d .
H43 H 1.1893 0.7484 0.4441 0.037 Uiso 1 1 calc R
C44 C 0.9394(3) 0.5591(3) 0.3419(3) 0.0572(10) Uani 1 1 d .
H44A H 0.8526 0.6058 0.3260 0.086 Uiso 1 1 calc GR
H44B H 0.9428 0.4960 0.3853 0.086 Uiso 1 1 calc GR
H44C H 0.9777 0.5404 0.2938 0.086 Uiso 1 1 calc GR
C45 C 1.2923(3) 0.5426(2) 0.5190(2) 0.0492(8) Uani 1 1 d .
H45A H 1.2895 0.4737 0.5465 0.074 Uiso 1 1 calc GR
H45B H 1.2928 0.5778 0.5602 0.074 Uiso 1 1 calc GR
H45C H 1.3679 0.5351 0.4897 0.074 Uiso 1 1 calc GR
C46 C 0.6653(3) 0.9370(2) 0.5324(2) 0.0420(7) Uani 1 1 d .
H46A H 0.6462 1.0123 0.5152 0.063 Uiso 1 1 calc GR
H46B H 0.6831 0.9090 0.5925 0.063 Uiso 1 1 calc GR
H46C H 0.5939 0.9231 0.5162 0.063 Uiso 1 1 calc GR
C47 C 0.8245(3) 0.7371(2) 0.5246(2) 0.0403(7) Uani 1 1 d .
H47A H 0.7622 0.7223 0.4976 0.060 Uiso 1 1 calc GR
H47B H 0.8164 0.7196 0.5841 0.060 Uiso 1 1 calc GR
H47C H 0.9078 0.6953 0.5142 0.060 Uiso 1 1 calc GR
C48 C 0.9253(3) 0.8862(3) 0.53754(18) 0.0390(6) Uani 1 1 d .
H48A H 1.0051 0.8500 0.5190 0.058 Uiso 1 1 calc GR
H48B H 0.9250 0.8549 0.5970 0.058 Uiso 1 1 calc GR
H48C H 0.9130 0.9599 0.5260 0.058 Uiso 1 1 calc GR

loop_
_atom_site_aniso_label
_atom_site_aniso_U_11
_atom_site_aniso_U_22
_atom_site_aniso_U_33
_atom_site_aniso_U_23
_atom_site_aniso_U_13
_atom_site_aniso_U_12
Ta 0.02060(5) 0.02049(5) 0.02583(5) -0.00786(3) -0.00085(3) -0.00733(3)
P1 0.0239(3) 0.0264(3) 0.0255(3) -0.0065(2) -0.0022(2) -0.0087(2)
P2 0.0262(3) 0.0231(3) 0.0295(3) -0.0054(2) 0.0011(2) -0.0066(2)
N1 0.0257(10) 0.0315(11) 0.0363(11) -0.0135(9) 0.0009(8) -0.0129(9)
N2 0.0234(9) 0.0235(9) 0.0281(10) -0.0083(8) 0.0030(8) -0.0076(8)
N3 0.0219(9) 0.0214(9) 0.0314(10) -0.0071(8) -0.0019(8) -0.0080(7)
C1 0.0259(11) 0.0380(13) 0.0246(11) -0.0113(10) -0.0021(9) -0.0064(10)
C2 0.0245(11) 0.0424(14) 0.0273(12) -0.0175(11) -0.0001(9) -0.0084(10)
C3 0.0298(13) 0.0602(19) 0.0348(14) -0.0228(14) 0.0000(11) -0.0158(13)
C4 0.0327(15) 0.066(2) 0.0391(16) -0.0217(15) -0.0060(12) -0.0096(15)
C5 0.0453(17) 0.0515(19) 0.0329(15) -0.0069(13) -0.0114(13) -0.0015(15)
C6 0.0402(15) 0.0447(16) 0.0315(14) -0.0070(12) -0.0038(12) -0.0108(13)
C7 0.0237(11) 0.0316(12) 0.0329(12) -0.0157(10) -0.0011(9) -0.0091(9)
C8 0.0230(11) 0.0274(12) 0.0419(14) -0.0100(10) -0.0073(10) -0.0085(9)
C9 0.0236(12) 0.0379(14) 0.0479(16) -0.0138(12) -0.0007(11) -0.0138(11)
C10 0.0271(13) 0.0426(16) 0.0474(16) -0.0073(13) -0.0051(11) -0.0152(12)
C11 0.0353(14) 0.0341(14) 0.0522(18) -0.0017(13) -0.0155(13) -0.0140(12)
C12 0.0397(15) 0.0339(14) 0.0495(17) -0.0083(12) -0.0208(13) -0.0119(12)
C13 0.0357(14) 0.0338(13) 0.0391(14) -0.0114(11) -0.0096(11) -0.0111(11)
C14 0.0471(19) 0.071(2) 0.059(2) -0.0159(18) 0.0109(16) -0.0375(19)
C15 0.081(3) 0.0463(19) 0.060(2) -0.0162(17) -0.016(2) -0.0323(19)
C16 0.0247(11) 0.0221(11) 0.0351(13) -0.0047(9) -0.0058(9) -0.0068(9)
C17 0.0278(11) 0.0196(10) 0.0348(13) -0.0056(9) -0.0084(10) -0.0049(9)
C18 0.0384(14) 0.0263(12) 0.0449(16) -0.0141(11) -0.0095(12) -0.0078(11)
C19 0.0422(16) 0.0261(13) 0.075(2) -0.0140(14) -0.0163(16) -0.0131(12)
C20 0.0388(16) 0.0293(14) 0.073(2) -0.0028(14) -0.0023(15) -0.0174(12)
C21 0.0320(13) 0.0292(13) 0.0470(16) -0.0003(11) -0.0015(12) -0.0114(11)
C22 0.0326(12) 0.0231(11) 0.0258(11) -0.0086(9) -0.0020(9) -0.0082(9)
C23 0.0241(11) 0.0267(11) 0.0283(12) -0.0056(9) 0.0041(9) -0.0050(9)
C24 0.0321(13) 0.0318(13) 0.0488(17) -0.0161(12) 0.0054(12) -0.0067(11)
C25 0.0360(15) 0.0335(15) 0.066(2) -0.0192(15) 0.0107(15) -0.0004(12)
C26 0.0255(13) 0.0395(16) 0.062(2) -0.0088(14) 0.0051(13) -0.0005(12)
C27 0.0248(12) 0.0403(15) 0.0456(16) -0.0057(13) 0.0026(11) -0.0064(11)
C28 0.0267(12) 0.0316(13) 0.0339(13) -0.0080(10) 0.0029(10) -0.0085(10)
C29 0.051(2) 0.052(2) 0.138(5) -0.052(3) 0.003(3) 0.0033(19)
C30 0.0283(15) 0.068(2) 0.081(3) -0.020(2) -0.0044(16) -0.0106(16)
C31 0.0258(11) 0.0321(12) 0.0321(12) -0.0113(10) 0.0044(9) -0.0133(10)
C32 0.0263(11) 0.0280(12) 0.0363(13) -0.0112(10) 0.0023(10) -0.0129(10)
C33 0.0267(12) 0.0403(15) 0.0505(17) -0.0183(13) 0.0021(12) -0.0121(11)
C34 0.0304(14) 0.059(2) 0.0528(19) -0.0265(16) 0.0122(13) -0.0153(14)
C35 0.0423(17) 0.067(2) 0.0438(17) -0.0256(16) 0.0177(14) -0.0256(16)
C36 0.0375(15) 0.0510(17) 0.0312(13) -0.0142(12) 0.0035(11) -0.0171(13)
C37 0.0259(11) 0.0265(11) 0.0309(12) -0.0063(9) -0.0029(9) -0.0121(9)
C38 0.0200(10) 0.0223(10) 0.0358(13) -0.0092(9) 0.0023(9) -0.0067(8)
C39 0.0263(12) 0.0249(11) 0.0456(15) -0.0141(11) -0.0007(10) -0.0082(9)
C40 0.0310(13) 0.0264(12) 0.0617(19) -0.0188(12) -0.0008(12) -0.0100(10)
C41 0.0301(13) 0.0215(12) 0.067(2) -0.0110(12) -0.0009(13) -0.0070(10)
C42 0.0239(12) 0.0239(12) 0.0532(17) -0.0070(11) -0.0019(11) -0.0050(9)
C43 0.0232(11) 0.0248(11) 0.0447(15) -0.0091(10) -0.0018(10) -0.0088(9)
C44 0.052(2) 0.0340(16) 0.092(3) -0.0238(17) -0.0142(19) -0.0177(15)
C45 0.0341(15) 0.0264(13) 0.074(2) -0.0007(14) -0.0147(15) -0.0057(11)
C46 0.0368(15) 0.0388(15) 0.0429(16) -0.0132(13) 0.0091(12) -0.0049(12)
C47 0.0399(15) 0.0224(12) 0.0488(17) -0.0013(11) 0.0064(13) -0.0080(11)
C48 0.0402(15) 0.0449(16) 0.0297(13) -0.0089(12) -0.0057(11) -0.0143(13)

loop_
_atom_type_symbol
_atom_type_description
_atom_type_scat_dispersion_real
_atom_type_scat_dispersion_imag
_atom_type_scat_source
C C 0.0033 0.0016 'International Tables Vol C Tables 4.2.6.8 and 6.1.1.4'
H H 0.0000 0.0000 'International Tables Vol C Tables 4.2.6.8 and 6.1.1.4'
N N 0.0061 0.0033 'International Tables Vol C Tables 4.2.6.8 and 6.1.1.4'
P P 0.1023 0.0942 'International Tables Vol C Tables 4.2.6.8 and 6.1.1.4'
Ta Ta -0.7052 6.5227 'International Tables Vol C Tables 4.2.6.8 and 6.1.1.4'

loop_
_exptl_crystal_face_index_h
_exptl_crystal_face_index_k
_exptl_crystal_face_index_l
_exptl_crystal_face_perp_dist
_exptl_oxdiff_crystal_face_indexfrac_h
_exptl_oxdiff_crystal_face_indexfrac_k
_exptl_oxdiff_crystal_face_indexfrac_l
_exptl_oxdiff_crystal_face_x
_exptl_oxdiff_crystal_face_y
_exptl_oxdiff_crystal_face_z
15 8 8 0.1296 15.0002 8.0058 8.0425 0.1563 0.0038 0.9588
-3 -5 20 0.0489 -3.0337 -5.0068 20.0231 0.9626 0.1755 -0.0532
3 12 -14 0.0870 3.0292 12.0103 -14.0241 -0.8238 -0.5431 0.1042
-12 -12 11 0.1039 -12.0290 -12.0110 10.9949 0.7250 0.2889 -0.6599
16 7 5 0.1293 16.0044 7.0057 5.0427 0.0402 0.0848 0.9967
0 19 2 0.0977 0.0087 19.0119 1.9792 -0.2416 -0.9964 0.0434
-15 -13 -5 0.1240 -15.0076 -13.0094 -5.0326 0.0600 0.2580 -0.9467
-1 -18 3 0.0800 -1.0159 -18.0121 3.0231 0.4443 0.9152 -0.0680
13 -4 6 0.1206 12.9948 -4.0019 6.0491 0.2839 0.5767 0.8074
9 9 21 0.1028 8.9790 9.0036 21.0409 0.7226 -0.2194 0.6899
3 1 -22 0.0522 3.0341 1.0045 -22.0207 -0.9801 0.0344 0.0335
11 5 -17 0.0877 11.0330 5.0073 -16.9968 -0.8604 0.0504 0.5493
-7 -3 20 0.0692 -7.0343 -3.0060 20.0094 0.9419 -0.0425 -0.2881
4 -16 2 0.0937 3.9891 -16.0101 2.0334 0.3491 0.9518 0.2261
-2 0 23 0.0689 -2.0345 -0.0039 23.0236 1.0026 -0.0587 0.0342
14 -4 -4 0.1076 14.0099 -4.0001 -3.9608 -0.1525 0.6059 0.8003
-5 16 12 0.1149 -5.0100 16.0077 11.9816 0.2604 -0.9814 -0.1923
0 6 -20 0.0868 0.0329 6.0070 -20.0327 -0.9695 -0.3127 -0.1238
1 20 7 0.1092 1.0025 20.0118 6.9872 -0.0459 -1.0210 0.1378
-14 3 -2 0.1591 -14.0017 3.0005 -2.0456 -0.0900 -0.5529 -0.8418

loop_
_geom_angle_atom_site_label_1
_geom_angle_atom_site_label_2
_geom_angle_atom_site_label_3
_geom_angle
P1 Ta P2 153.15(2)
N1 Ta P1 108.11(7)
N1 Ta P2 98.73(7)
N1 Ta N3 121.68(8)
N1 Ta C7 38.87(9)
N1 Ta C22 134.47(9)
N2 Ta P1 82.48(6)
N2 Ta P2 94.38(6)
N2 Ta N1 95.44(9)
N2 Ta N3 142.65(8)
N2 Ta C7 104.36(9)
N2 Ta C22 39.12(9)
N3 Ta P1 82.09(6)
N3 Ta P2 84.62(6)
N3 Ta C7 102.81(9)
N3 Ta C22 103.84(8)
C7 Ta P1 71.96(7)
C7 Ta P2 134.06(7)
C7 Ta C22 133.87(9)
C22 Ta P1 75.27(7)
C22 Ta P2 85.47(6)
C1 P1 Ta 102.89(9)
C1 P1 C31 112.01(12)
C16 P1 Ta 108.59(9)
C16 P1 C1 111.28(12)
C16 P1 C31 106.05(12)
C31 P1 Ta 116.06(9)
C46 P2 Ta 116.23(11)
C46 P2 C47 103.17(15)
C47 P2 Ta 121.16(11)
C48 P2 Ta 109.01(10)
C48 P2 C46 101.92(16)
C48 P2 C47 103.00(15)
C7 N1 Ta 77.58(13)
C8 N1 Ta 147.33(19)
C8 N1 C7 129.6(2)
C22 N2 Ta 82.03(13)
C23 N2 Ta 151.49(18)
C23 N2 C22 126.1(2)
C37 N3 Ta 122.45(15)
C38 N3 Ta 119.44(15)
C38 N3 C37 118.10(19)
C2 C1 P1 110.94(19)
C6 C1 P1 127.2(2)
C6 C1 C2 121.2(3)
C1 C2 C7 116.8(2)
C3 C2 C1 118.9(3)
C3 C2 C7 124.3(3)
C2 C3 H3 120.3
C2 C3 C4 119.3(3)
C4 C3 H3 120.3
C3 C4 H4 119.4
C5 C4 C3 121.1(3)
C5 C4 H4 119.4
C4 C5 H5 119.7
C4 C5 C6 120.6(3)
C6 C5 H5 119.7
C1 C6 H6 120.6
C5 C6 C1 118.9(3)
C5 C6 H6 120.6
Ta C7 H7 115.8
N1 C7 Ta 63.55(13)
N1 C7 C2 121.0(2)
N1 C7 H7 115.8
C2 C7 Ta 114.61(17)
C2 C7 H7 115.8
N1 C8 C9 118.1(2)
N1 C8 C13 123.3(3)
C13 C8 C9 118.6(3)
C8 C9 H9 119.2
C10 C9 C8 121.6(3)
C10 C9 H9 119.2
C9 C10 C14 119.3(3)
C11 C10 C9 118.1(3)
C11 C10 C14 122.6(3)
C10 C11 H11 118.8
C12 C11 C10 122.3(3)
C12 C11 H11 118.8
C11 C12 C13 119.0(3)
C11 C12 C15 121.5(3)
C13 C12 C15 119.5(3)
C8 C13 C12 120.3(3)
C8 C13 H13 119.8
C12 C13 H13 119.8
C10 C14 H14A 109.5
C10 C14 H14B 109.5
C10 C14 H14C 109.5
H14A C14 H14B 109.5
H14A C14 H14C 109.5
H14B C14 H14C 109.5
C12 C15 H15A 109.5
C12 C15 H15B 109.5
C12 C15 H15C 109.5
H15A C15 H15B 109.5
H15A C15 H15C 109.5
H15B C15 H15C 109.5
C17 C16 P1 112.91(18)
C21 C16 P1 125.6(2)
C21 C16 C17 121.2(3)
C16 C17 C22 121.0(2)
C18 C17 C16 117.3(2)
C18 C17 C22 121.6(3)
C17 C18 H18 119.7
C19 C18 C17 120.5(3)
C19 C18 H18 119.7
C18 C19 H19 119.3
C18 C19 C20 121.3(3)
C20 C19 H19 119.3
C19 C20 H20 120.5
C21 C20 C19 119.1(3)
C21 C20 H20 120.5
C16 C21 H21 119.8
C20 C21 C16 120.5(3)
C20 C21 H21 119.8
Ta C22 H22 115.9
N2 C22 Ta 58.85(11)
N2 C22 C17 116.4(2)
N2 C22 H22 115.9
C17 C22 Ta 121.54(17)
C17 C22 H22 115.9
N2 C23 C28 119.2(2)
C24 C23 N2 121.8(3)
C24 C23 C28 118.9(2)
C23 C24 H24 119.7
C23 C24 C25 120.6(3)
C25 C24 H24 119.7
C24 C25 C29 118.9(3)
C26 C25 C24 119.2(3)
C26 C25 C29 121.9(3)
C25 C26 H26 119.4
C27 C26 C25 121.2(3)
C27 C26 H26 119.4
C26 C27 C28 119.5(3)
C26 C27 C30 120.1(3)
C28 C27 C30 120.4(3)
C23 C28 H28 119.7
C27 C28 C23 120.6(3)
C27 C28 H28 119.7
C25 C29 H29A 109.5
C25 C29 H29B 109.5
C25 C29 H29C 109.5
H29A C29 H29B 109.5
H29A C29 H29C 109.5
H29B C29 H29C 109.5
C27 C30 H30A 109.5
C27 C30 H30B 109.5
C27 C30 H30C 109.5
H30A C30 H30B 109.5
H30A C30 H30C 109.5
H30B C30 H30C 109.5
C32 C31 P1 116.59(19)
C36 C31 P1 123.1(2)
C36 C31 C32 120.3(2)
C31 C32 C37 121.4(2)
C33 C32 C31 118.3(3)
C33 C32 C37 120.3(2)
C32 C33 H33 119.4
C34 C33 C32 121.2(3)
C34 C33 H33 119.4
C33 C34 H34 120.0
C35 C34 C33 120.0(3)
C35 C34 H34 120.0
C34 C35 H35 119.9
C34 C35 C36 120.3(3)
C36 C35 H35 119.9
C31 C36 C35 119.9(3)
C31 C36 H36 120.0
C35 C36 H36 120.0
N3 C37 C32 111.7(2)
N3 C37 H37A 109.3
N3 C37 H37B 109.3
C32 C37 H37A 109.3
C32 C37 H37B 109.3
H37A C37 H37B 107.9
C39 C38 N3 118.6(2)
C39 C38 C43 117.4(2)
C43 C38 N3 124.0(2)
C38 C39 H39 119.0
C40 C39 C38 122.0(3)
C40 C39 H39 119.0
C39 C40 C44 120.2(3)
C41 C40 C39 118.8(3)
C41 C40 C44 121.1(3)
C40 C41 H41 119.5
C42 C41 C40 121.1(3)
C42 C41 H41 119.5
C41 C42 C43 119.2(3)
C41 C42 C45 119.8(2)
C43 C42 C45 121.0(3)
C38 C43 H43 119.2
C42 C43 C38 121.5(2)
C42 C43 H43 119.2
C40 C44 H44A 109.5
C40 C44 H44B 109.5
C40 C44 H44C 109.5
H44A C44 H44B 109.5
H44A C44 H44C 109.5
H44B C44 H44C 109.5
C42 C45 H45A 109.5
C42 C45 H45B 109.5
C42 C45 H45C 109.5
H45A C45 H45B 109.5
H45A C45 H45C 109.5
H45B C45 H45C 109.5
P2 C46 H46A 109.5
P2 C46 H46B 109.5
P2 C46 H46C 109.5
H46A C46 H46B 109.5
H46A C46 H46C 109.5
H46B C46 H46C 109.5
P2 C47 H47A 109.5
P2 C47 H47B 109.5
P2 C47 H47C 109.5
H47A C47 H47B 109.5
H47A C47 H47C 109.5
H47B C47 H47C 109.5
P2 C48 H48A 109.5
P2 C48 H48B 109.5
P2 C48 H48C 109.5
H48A C48 H48B 109.5
H48A C48 H48C 109.5
H48B C48 H48C 109.5

loop_
_geom_bond_atom_site_label_1
_geom_bond_atom_site_label_2
_geom_bond_distance
Ta P1 2.4876(7)
Ta P2 2.6874(7)
Ta N1 2.031(2)
Ta N2 1.970(2)
Ta N3 2.088(2)
Ta C7 2.215(2)
Ta C22 2.280(2)
P1 C1 1.814(3)
P1 C16 1.806(3)
P1 C31 1.820(3)
P2 C46 1.819(3)
P2 C47 1.825(3)
P2 C48 1.817(3)
N1 C7 1.424(3)
N1 C8 1.388(3)
N2 C22 1.453(3)
N2 C23 1.401(3)
N3 C37 1.475(3)
N3 C38 1.412(3)
C1 C2 1.407(4)
C1 C6 1.392(4)
C2 C3 1.396(4)
C2 C7 1.513(4)
C3 H3 0.9500
C3 C4 1.396(5)
C4 H4 0.9500
C4 C5 1.376(5)
C5 H5 0.9500
C5 C6 1.387(4)
C6 H6 0.9500
C7 H7 1.0000
C8 C9 1.410(4)
C8 C13 1.390(4)
C9 H9 0.9500
C9 C10 1.394(4)
C10 C11 1.384(5)
C10 C14 1.503(5)
C11 H11 0.9500
C11 C12 1.379(5)
C12 C13 1.415(4)
C12 C15 1.509(5)
C13 H13 0.9500
C14 H14A 0.9800
C14 H14B 0.9800
C14 H14C 0.9800
C15 H15A 0.9800
C15 H15B 0.9800
C15 H15C 0.9800
C16 C17 1.412(4)
C16 C21 1.402(4)
C17 C18 1.411(4)
C17 C22 1.501(4)
C18 H18 0.9500
C18 C19 1.390(5)
C19 H19 0.9500
C19 C20 1.393(5)
C20 H20 0.9500
C20 C21 1.377(5)
C21 H21 0.9500
C22 H22 1.0000
C23 C24 1.393(4)
C23 C28 1.402(4)
C24 H24 0.9500
C24 C25 1.404(4)
C25 C26 1.384(5)
C25 C29 1.515(5)
C26 H26 0.9500
C26 C27 1.383(5)
C27 C28 1.391(4)
C27 C30 1.508(5)
C28 H28 0.9500
C29 H29A 0.9800
C29 H29B 0.9800
C29 H29C 0.9800
C30 H30A 0.9800
C30 H30B 0.9800
C30 H30C 0.9800
C31 C32 1.413(4)
C31 C36 1.384(4)
C32 C33 1.392(4)
C32 C37 1.520(4)
C33 H33 0.9500
C33 C34 1.390(5)
C34 H34 0.9500
C34 C35 1.370(5)
C35 H35 0.9500
C35 C36 1.403(4)
C36 H36 0.9500
C37 H37A 0.9900
C37 H37B 0.9900
C38 C39 1.401(3)
C38 C43 1.403(4)
C39 H39 0.9500
C39 C40 1.393(4)
C40 C41 1.392(4)
C40 C44 1.511(4)
C41 H41 0.9500
C41 C42 1.385(4)
C42 C43 1.397(4)
C42 C45 1.517(4)
C43 H43 0.9500
C44 H44A 0.9800
C44 H44B 0.9800
C44 H44C 0.9800
C45 H45A 0.9800
C45 H45B 0.9800
C45 H45C 0.9800
C46 H46A 0.9800
C46 H46B 0.9800
C46 H46C 0.9800
C47 H47A 0.9800
C47 H47B 0.9800
C47 H47C 0.9800
C48 H48A 0.9800
C48 H48B 0.9800
C48 H48C 0.9800

loop_
_geom_torsion_atom_site_label_1
_geom_torsion_atom_site_label_2
_geom_torsion_atom_site_label_3
_geom_torsion_atom_site_label_4
_geom_torsion
Ta P1 C1 C2 -22.9(2)
Ta P1 C1 C6 148.1(2)
Ta P1 C16 C17 -0.9(2)
Ta P1 C16 C21 172.3(2)
Ta P1 C31 C32 -37.9(2)
Ta P1 C31 C36 142.5(2)
Ta N1 C7 C2 -104.1(2)
Ta N1 C8 C9 41.1(4)
Ta N1 C8 C13 -136.3(3)
Ta N2 C22 C17 112.5(2)
Ta N2 C23 C24 -175.5(3)
Ta N2 C23 C28 7.0(5)
Ta N3 C37 C32 -85.8(2)
Ta N3 C38 C39 34.3(3)
Ta N3 C38 C43 -141.7(2)
P1 C1 C2 C3 171.1(2)
P1 C1 C2 C7 -9.5(3)
P1 C1 C6 C5 -169.8(2)
P1 C16 C17 C18 173.28(19)
P1 C16 C17 C22 -5.2(3)
P1 C16 C21 C20 -172.5(2)
P1 C31 C32 C33 -177.4(2)
P1 C31 C32 C37 2.9(3)
P1 C31 C36 C35 177.9(2)
N1 C8 C9 C10 -175.8(2)
N1 C8 C13 C12 175.5(2)
N2 C23 C24 C25 -177.1(3)
N2 C23 C28 C27 177.6(2)
N3 C38 C39 C40 -174.0(3)
N3 C38 C43 C42 174.3(3)
C1 P1 C16 C17 111.63(19)
C1 P1 C16 C21 -75.1(3)
C1 P1 C31 C32 -155.7(2)
C1 P1 C31 C36 24.8(3)
C1 C2 C3 C4 -0.4(4)
C1 C2 C7 Ta 45.1(3)
C1 C2 C7 N1 117.9(3)
C2 C1 C6 C5 0.5(4)
C2 C3 C4 C5 1.6(5)
C3 C2 C7 Ta -135.5(2)
C3 C2 C7 N1 -62.7(4)
C3 C4 C5 C6 -1.8(5)
C4 C5 C6 C1 0.7(5)
C6 C1 C2 C3 -0.6(4)
C6 C1 C2 C7 178.8(3)
C7 N1 C8 C9 -178.3(2)
C7 N1 C8 C13 4.3(4)
C7 C2 C3 C4 -179.8(3)
C8 N1 C7 Ta -159.5(3)
C8 N1 C7 C2 96.4(3)
C8 C9 C10 C11 -0.8(4)
C8 C9 C10 C14 178.2(3)
C9 C8 C13 C12 -1.9(4)
C9 C10 C11 C12 0.0(4)
C10 C11 C12 C13 -0.2(4)
C10 C11 C12 C15 178.6(3)
C11 C12 C13 C8 1.1(4)
C13 C8 C9 C10 1.7(4)
C14 C10 C11 C12 -179.0(3)
C15 C12 C13 C8 -177.7(3)
C16 P1 C1 C2 -139.05(19)
C16 P1 C1 C6 32.0(3)
C16 P1 C31 C32 82.7(2)
C16 P1 C31 C36 -96.8(3)
C16 C17 C18 C19 0.0(4)
C16 C17 C22 Ta 10.0(3)
C16 C17 C22 N2 -58.1(3)
C17 C16 C21 C20 0.2(4)
C17 C18 C19 C20 0.4(5)
C18 C17 C22 Ta -168.42(19)
C18 C17 C22 N2 123.5(3)
C18 C19 C20 C21 -0.4(5)
C19 C20 C21 C16 0.1(5)
C21 C16 C17 C18 -0.3(4)
C21 C16 C17 C22 -178.7(2)
C22 N2 C23 C24 -5.9(4)
C22 N2 C23 C28 176.6(2)
C22 C17 C18 C19 178.4(3)
C23 N2 C22 Ta -175.0(3)
C23 N2 C22 C17 -62.5(3)
C23 C24 C25 C26 -0.1(5)
C23 C24 C25 C29 -178.8(4)
C24 C23 C28 C27 0.1(4)
C24 C25 C26 C27 -0.6(5)
C25 C26 C27 C28 1.1(5)
C25 C26 C27 C30 -179.7(3)
C26 C27 C28 C23 -0.8(4)
C28 C23 C24 C25 0.4(4)
C29 C25 C26 C27 178.1(4)
C30 C27 C28 C23 180.0(3)
C31 P1 C1 C2 102.4(2)
C31 P1 C1 C6 -86.5(3)
C31 P1 C16 C17 -126.32(19)
C31 P1 C16 C21 46.9(3)
C31 C32 C33 C34 -1.0(4)
C31 C32 C37 N3 58.9(3)
C32 C31 C36 C35 -1.6(4)
C32 C33 C34 C35 -0.7(5)
C33 C32 C37 N3 -120.8(3)
C33 C34 C35 C36 1.3(5)
C34 C35 C36 C31 -0.1(5)
C36 C31 C32 C33 2.2(4)
C36 C31 C32 C37 -177.6(3)
C37 N3 C38 C39 -145.1(2)
C37 N3 C38 C43 39.0(4)
C37 C32 C33 C34 178.7(3)
C38 N3 C37 C32 93.6(3)
C38 C39 C40 C41 -0.6(5)
C38 C39 C40 C44 -178.6(3)
C39 C38 C43 C42 -1.7(4)
C39 C40 C41 C42 -1.7(5)
C40 C41 C42 C43 2.2(5)
C40 C41 C42 C45 -177.4(3)
C41 C42 C43 C38 -0.5(5)
C43 C38 C39 C40 2.3(4)
C44 C40 C41 C42 176.2(3)
C45 C42 C43 C38 179.1(3)

loop_
_platon_squeeze_void_nr
_platon_squeeze_void_average_x
_platon_squeeze_void_average_y
_platon_squeeze_void_average_z
_platon_squeeze_void_volume
_platon_squeeze_void_count_electrons
_platon_squeeze_void_content
1 -0.121 0.500 1.000 553 145 toluene
